data_7718036
loop_
_publ_author_name
'Tsui, Tz-Ching'
'Lan, Hao-Yuan'
'Li, Han-Jung'
'Kuo, Ting-Shen'
'Liu, Hsueh-Ju'

_publ_section_title
;
 Flexible bidentate aluminum Lewis acids for host-guest complex formation.
;
_journal_issue 13
_journal_name_full 'Dalton transactions (Cambridge, England : 2003)'
_journal_page_first 5311
_journal_page_last 5318
_journal_paper_doi 10.1039/d4dt03288h
_journal_volume 54
_journal_year 2025
_chemical_formula_moiety 'C84 H140 Al4 Cl8 N4 O4 Si4'
_chemical_formula_sum 'C84 H140 Al4 Cl8 N4 O4 Si4'
_chemical_formula_weight 1773.87
_space_group_crystal_system monoclinic
_space_group_IT_number 14
_space_group_name_Hall '-P 2ybc'
_space_group_name_H-M_alt 'P 1 21/c 1'
_atom_sites_solution_hydrogens geom
_audit_creation_method SHELXL-2014/7
_audit_update_record
;
2025-02-05 deposited with the CCDC.	2025-02-07 downloaded from the CCDC.
;
_cell_angle_alpha 90
_cell_angle_beta 111.568(6)
_cell_angle_gamma 90
_cell_formula_units_Z 2
_cell_length_a 20.154(4)
_cell_length_b 12.249(3)
_cell_length_c 21.588(5)
_cell_measurement_reflns_used 9469
_cell_measurement_temperature 200(2)
_cell_measurement_theta_max 23.348
_cell_measurement_theta_min 2.41
_cell_volume 4956.2(19)
_computing_data_collection 'Bruker APEX4'
_computing_data_reduction 'Bruker APEX4'
_computing_molecular_graphics 'ORTEP-3 for Windows V1.08'
_computing_publication_material 'WinGx 2014'
_computing_structure_refinement 'SHELXL-2014/7 (Sheldrick, 2014)'
_computing_structure_solution 'WinGx 2014'
_diffrn_ambient_temperature 200(2)
_diffrn_measured_fraction_theta_full 0.988
_diffrn_measured_fraction_theta_max 0.988
_diffrn_measurement_device_type 'Bruker D8 Venture'
_diffrn_radiation_type MoK\a
_diffrn_radiation_wavelength 0.71073
_diffrn_reflns_av_R_equivalents 0.1485
_diffrn_reflns_av_unetI/netI 0.1007
_diffrn_reflns_Laue_measured_fraction_full 0.988
_diffrn_reflns_Laue_measured_fraction_max 0.988
_diffrn_reflns_limit_h_max 23
_diffrn_reflns_limit_h_min -23
_diffrn_reflns_limit_k_max 14
_diffrn_reflns_limit_k_min -14
_diffrn_reflns_limit_l_max 25
_diffrn_reflns_limit_l_min -25
_diffrn_reflns_number 59068
_diffrn_reflns_point_group_measured_fraction_full 0.988
_diffrn_reflns_point_group_measured_fraction_max 0.988
_diffrn_reflns_theta_full 25.141
_diffrn_reflns_theta_max 25.141
_diffrn_reflns_theta_min 2.173
_exptl_absorpt_coefficient_mu 0.357
_exptl_absorpt_correction_T_max 0.9652
_exptl_absorpt_correction_T_min 0.9256
_exptl_absorpt_correction_type multi-scan
_exptl_absorpt_process_details SADABS
_exptl_crystal_colour colorless
_exptl_crystal_density_diffrn 1.189
_exptl_crystal_description prism
_exptl_crystal_F_000 1896
_exptl_crystal_size_max 0.220
_exptl_crystal_size_mid 0.160
_exptl_crystal_size_min 0.100
_refine_diff_density_max 1.407
_refine_diff_density_min -0.573
_refine_diff_density_rms 0.104
_refine_ls_extinction_method none
_refine_ls_goodness_of_fit_ref 1.026
_refine_ls_hydrogen_treatment constr
_refine_ls_matrix_type full
_refine_ls_number_parameters 464
_refine_ls_number_reflns 8764
_refine_ls_number_restraints 0
_refine_ls_restrained_S_all 1.026
_refine_ls_R_factor_all 0.2031
_refine_ls_R_factor_gt 0.1230
_refine_ls_shift/su_max 0.000
_refine_ls_shift/su_mean 0.000
_refine_ls_structure_factor_coef Fsqd
_refine_ls_weighting_details 'w=1/[\s^2^(Fo^2^)+(0.1862P)^2^+26.2423P] where P=(Fo^2^+2Fc^2^)/3'
_refine_ls_weighting_scheme calc
_refine_ls_wR_factor_gt 0.3386
_refine_ls_wR_factor_ref 0.4032
_reflns_Friedel_coverage 0.000
_reflns_number_gt 4536
_reflns_number_total 8764
_reflns_threshold_expression 'I > 2\s(I)'
_cod_data_source_file d4dt03288h2.cif
_cod_data_source_block shelx
_cod_depositor_comments 'Adding full bibliography for 7718036--7718044.cif.'
_cod_original_cell_volume 4956(2)
_cod_original_sg_symbol_H-M 'P 21/c'
_cod_database_code 7718036
_shelx_shelxl_version_number 2014/7
_shelx_space_group_comment
;
The symmetry employed for this shelxl refinement is uniquely defined
by the following loop, which should always be used as a source of
symmetry information in preference to the above space-group names.
They are only intended as comments.
;
_shelx_estimated_absorpt_t_min 0.926
_shelx_estimated_absorpt_t_max 0.965

loop_
_space_group_symop_operation_xyz
'x, y, z'
'-x, y+1/2, -z+1/2'
'-x, -y, -z'
'x, -y-1/2, z-1/2'

loop_
_atom_site_label
_atom_site_type_symbol
_atom_site_fract_x
_atom_site_fract_y
_atom_site_fract_z
_atom_site_U_iso_or_equiv
_atom_site_adp_type
_atom_site_occupancy
_atom_site_site_symmetry_order
_atom_site_calc_flag
_atom_site_refinement_flags_posn
_atom_site_refinement_flags_adp
_atom_site_refinement_flags_occupancy
_atom_site_disorder_assembly
_atom_site_disorder_group
C1 C 0.6172(4) 0.6394(6) 0.4421(4) 0.046(2) Uani 1 1 d . . . . .
C2 C 0.5660(5) 0.6367(8) 0.3756(5) 0.060(2) Uani 1 1 d . . . . .
C3 C 0.5244(6) 0.7364(10) 0.3412(6) 0.085(4) Uani 1 1 d . . . . .
H3 H 0.5344 0.7952 0.3755 0.102 Uiso 1 1 calc R U . . .
C4 C 0.4430(7) 0.7187(15) 0.3128(8) 0.132(6) Uani 1 1 d . . . . .
H4A H 0.4275 0.6926 0.3482 0.199 Uiso 1 1 calc R U . . .
H4B H 0.4190 0.7878 0.2951 0.199 Uiso 1 1 calc R U . . .
H4C H 0.4306 0.6644 0.2770 0.199 Uiso 1 1 calc R U . . .
C5 C 0.5511(8) 0.7768(11) 0.2884(6) 0.104(5) Uani 1 1 d . . . . .
H5A H 0.5237 0.8413 0.2665 0.155 Uiso 1 1 calc R U . . .
H5B H 0.6017 0.7960 0.3091 0.155 Uiso 1 1 calc R U . . .
H5C H 0.5452 0.7192 0.2553 0.155 Uiso 1 1 calc R U . . .
C6 C 0.5536(6) 0.5395(9) 0.3391(6) 0.074(3) Uani 1 1 d . . . . .
H6 H 0.5189 0.5371 0.2951 0.089 Uiso 1 1 calc R U . . .
C7 C 0.5929(6) 0.4457(8) 0.3677(6) 0.072(3) Uani 1 1 d . . . . .
H7 H 0.5840 0.3790 0.3436 0.086 Uiso 1 1 calc R U . . .
C8 C 0.6440(5) 0.4506(7) 0.4303(5) 0.058(2) Uani 1 1 d . . . . .
H8 H 0.6717 0.3873 0.4481 0.069 Uiso 1 1 calc R U . . .
C9 C 0.6566(5) 0.5432(7) 0.4681(4) 0.052(2) Uani 1 1 d . . . . .
C10 C 0.7132(5) 0.5396(7) 0.5391(5) 0.059(2) Uani 1 1 d . . . . .
H10 H 0.7128 0.6119 0.5605 0.071 Uiso 1 1 calc R U . . .
C11 C 0.6959(8) 0.4528(10) 0.5807(6) 0.090(4) Uani 1 1 d . . . . .
H11A H 0.6480 0.4656 0.5810 0.135 Uiso 1 1 calc R U . . .
H11B H 0.6975 0.3807 0.5617 0.135 Uiso 1 1 calc R U . . .
H11C H 0.7308 0.4558 0.6264 0.135 Uiso 1 1 calc R U . . .
C12 C 0.7879(6) 0.5227(10) 0.5373(6) 0.085(3) Uani 1 1 d . . . . .
H12A H 0.7976 0.5800 0.5101 0.128 Uiso 1 1 calc R U . . .
H12B H 0.8235 0.5262 0.5827 0.128 Uiso 1 1 calc R U . . .
H12C H 0.7902 0.4511 0.5180 0.128 Uiso 1 1 calc R U . . .
C13 C 0.5031(8) 0.6552(10) 0.5057(7) 0.100(3) Uani 1 1 d . . . . .
H13A H 0.4742 0.6663 0.5331 0.151 Uiso 1 1 calc R U . . .
H13B H 0.4730 0.6640 0.4586 0.151 Uiso 1 1 calc R U . . .
H13C H 0.5233 0.5814 0.5132 0.151 Uiso 1 1 calc R U . . .
C14 C 0.6297(8) 0.7503(10) 0.6200(7) 0.100(3) Uani 1 1 d . . . . .
H14A H 0.5982 0.7605 0.6450 0.151 Uiso 1 1 calc R U . . .
H14B H 0.6531 0.6789 0.6309 0.151 Uiso 1 1 calc R U . . .
H14C H 0.6659 0.8080 0.6319 0.151 Uiso 1 1 calc R U . . .
C15 C 0.5337(5) 0.8951(7) 0.5123(5) 0.055(2) Uani 1 1 d . . . . .
C16 C 0.4695(5) 0.9120(7) 0.4601(5) 0.058(2) Uani 1 1 d . . . . .
H16 H 0.4473 0.8523 0.4322 0.069 Uiso 1 1 calc R U . . .
C17 C 0.5640(5) 0.9850(7) 0.5529(5) 0.060(2) Uani 1 1 d . . . . .
H17 H 0.6076 0.9765 0.5896 0.072 Uiso 1 1 calc R U . . .
C18 C 0.7585(9) 1.1266(13) 0.5095(9) 0.130(4) Uani 1 1 d . . . . .
H18A H 0.7718 1.1838 0.5436 0.195 Uiso 1 1 calc R U . . .
H18B H 0.8006 1.0827 0.5138 0.195 Uiso 1 1 calc R U . . .
H18C H 0.7397 1.1603 0.4652 0.195 Uiso 1 1 calc R U . . .
C19 C 0.7094(11) 1.0639(11) 0.5173(8) 0.134(5) Uani 1 1 d . . . . .
H19A H 0.6680 1.1101 0.5143 0.161 Uiso 1 1 calc R U . . .
H19B H 0.7287 1.0327 0.5628 0.161 Uiso 1 1 calc R U . . .
C20 C 0.6430(11) 0.9951(12) 0.3998(8) 0.134(5) Uani 1 1 d . . . . .
H20A H 0.6774 1.0207 0.3800 0.161 Uiso 1 1 calc R U . . .
H20B H 0.6212 0.9273 0.3761 0.161 Uiso 1 1 calc R U . . .
C21 C 0.5892(9) 1.0732(13) 0.3855(9) 0.130(4) Uani 1 1 d . . . . .
H21A H 0.5672 1.0833 0.3372 0.195 Uiso 1 1 calc R U . . .
H21B H 0.5530 1.0487 0.4027 0.195 Uiso 1 1 calc R U . . .
H21C H 0.6096 1.1426 0.4066 0.195 Uiso 1 1 calc R U . . .
C22 C 0.8860(4) 0.1530(8) 0.3592(5) 0.053(2) Uani 1 1 d . . . . .
C23 C 0.9242(5) 0.1852(8) 0.4247(5) 0.061(2) Uani 1 1 d . . . . .
C24 C 0.9549(5) 0.2991(8) 0.4444(5) 0.064(2) Uani 1 1 d . . . . .
H24 H 0.9475 0.3398 0.4023 0.077 Uiso 1 1 calc R U . . .
C25 C 0.9159(7) 0.3622(11) 0.4818(6) 0.094(4) Uani 1 1 d . . . . .
H25A H 0.9373 0.4348 0.4935 0.141 Uiso 1 1 calc R U . . .
H25B H 0.8655 0.3697 0.4533 0.141 Uiso 1 1 calc R U . . .
H25C H 0.9200 0.3226 0.5225 0.141 Uiso 1 1 calc R U . . .
C26 C 1.0351(6) 0.2973(10) 0.4844(6) 0.085(3) Uani 1 1 d . . . . .
H26A H 1.0523 0.3721 0.4959 0.128 Uiso 1 1 calc R U . . .
H26B H 1.0446 0.2549 0.5253 0.128 Uiso 1 1 calc R U . . .
H26C H 1.0597 0.2636 0.4577 0.128 Uiso 1 1 calc R U . . .
C27 C 0.9336(5) 0.1110(9) 0.4774(5) 0.068(3) Uani 1 1 d . . . . .
H27 H 0.9589 0.1329 0.5221 0.082 Uiso 1 1 calc R U . . .
C28 C 0.9058(6) 0.0063(9) 0.4638(6) 0.075(3) Uani 1 1 d . . . . .
H28 H 0.9130 -0.0452 0.4986 0.090 Uiso 1 1 calc R U . . .
C29 C 0.8672(6) -0.0213(9) 0.3977(6) 0.073(3) Uani 1 1 d . . . . .
H29 H 0.8466 -0.0920 0.3884 0.087 Uiso 1 1 calc R U . . .
C30 C 0.8574(5) 0.0481(8) 0.3457(5) 0.057(2) Uani 1 1 d . . . . .
C31 C 0.8136(5) 0.0066(8) 0.2768(5) 0.069(3) Uani 1 1 d . . . . .
H31 H 0.8157 0.0632 0.2442 0.083 Uiso 1 1 calc R U . . .
C32 C 0.7362(5) -0.0106(8) 0.2660(5) 0.071(3) Uani 1 1 d . . . . .
H32A H 0.7108 -0.0375 0.2207 0.107 Uiso 1 1 calc R U . . .
H32B H 0.7323 -0.0643 0.2982 0.107 Uiso 1 1 calc R U . . .
H32C H 0.7152 0.0587 0.2722 0.107 Uiso 1 1 calc R U . . .
C33 C 0.8427(8) -0.0991(11) 0.2595(7) 0.109(5) Uani 1 1 d . . . . .
H33A H 0.8931 -0.0894 0.2662 0.163 Uiso 1 1 calc R U . . .
H33B H 0.8379 -0.1579 0.2883 0.163 Uiso 1 1 calc R U . . .
H33C H 0.8157 -0.1178 0.2128 0.163 Uiso 1 1 calc R U . . .
C34 C 0.8939(10) 0.1729(16) 0.1764(9) 0.056(4) Uiso 0.5 1 d . . P A 1
H34A H 0.9298 0.1703 0.1557 0.085 Uiso 0.5 1 calc R U P A 1
H34B H 0.8749 0.0994 0.1770 0.085 Uiso 0.5 1 calc R U P A 1
H34C H 0.8550 0.2218 0.1508 0.085 Uiso 0.5 1 calc R U P A 1
C35 C 1.0115(10) 0.1442(17) 0.3137(10) 0.064(5) Uiso 0.5 1 d . . P A 1
H35A H 1.0459 0.1413 0.2915 0.096 Uiso 0.5 1 calc R U P A 1
H35B H 1.0342 0.1761 0.3581 0.096 Uiso 0.5 1 calc R U P A 1
H35C H 0.9951 0.0701 0.3178 0.096 Uiso 0.5 1 calc R U P A 1
C36 C 0.9708(10) 0.3673(15) 0.2529(9) 0.056(4) Uiso 0.5 1 d . . P A 2
C37 C 0.9512(10) 0.4244(15) 0.1920(9) 0.056(4) Uiso 0.5 1 d . . P A 2
H37 H 0.9184 0.3900 0.1534 0.067 Uiso 0.5 1 calc R U P A 2
C38 C 0.9753(10) 0.5235(16) 0.1845(10) 0.060(5) Uiso 0.5 1 d . . P A 2
H38 H 0.9562 0.5575 0.1420 0.072 Uiso 0.5 1 calc R U P A 2
C39 C 1.0288(10) 0.5807(16) 0.2378(9) 0.059(5) Uiso 0.5 1 d . . P A 2
C40 C 1.0476(11) 0.5233(17) 0.2998(10) 0.067(5) Uiso 0.5 1 d . . P A 2
H40 H 1.0810 0.5564 0.3384 0.081 Uiso 0.5 1 calc R U P A 2
C41 C 1.0207(10) 0.4253(16) 0.3066(10) 0.064(5) Uiso 0.5 1 d . . P A 2
H41 H 1.0361 0.3934 0.3497 0.077 Uiso 0.5 1 calc R U P A 2
C34A C 0.9032(12) 0.2668(19) 0.1827(11) 0.077(6) Uiso 0.5 1 d . . P A 3
H34D H 0.9407 0.2614 0.1642 0.116 Uiso 0.5 1 calc R U P A 3
H34E H 0.8632 0.2195 0.1575 0.116 Uiso 0.5 1 calc R U P A 3
H34F H 0.8867 0.3426 0.1798 0.116 Uiso 0.5 1 calc R U P A 3
C35A C 1.0182(13) 0.303(2) 0.3155(13) 0.094(7) Uiso 0.5 1 d . . P A 3
H35D H 1.0353 0.2770 0.3618 0.141 Uiso 0.5 1 calc R U P A 3
H35E H 1.0553 0.2908 0.2970 0.141 Uiso 0.5 1 calc R U P A 3
H35F H 1.0070 0.3807 0.3141 0.141 Uiso 0.5 1 calc R U P A 3
C42 C 0.9042(9) 0.5956(14) 0.3360(8) 0.128(6) Uani 1 1 d . . . . .
H42A H 0.9315 0.6399 0.3159 0.193 Uiso 1 1 calc R U . . .
H42B H 0.8776 0.6438 0.3548 0.193 Uiso 1 1 calc R U . . .
H42C H 0.9369 0.5501 0.3714 0.193 Uiso 1 1 calc R U . . .
C43 C 0.8532(8) 0.5243(12) 0.2839(7) 0.104(4) Uani 1 1 d . . . . .
H43A H 0.8207 0.5704 0.2478 0.125 Uiso 1 1 calc R U . . .
H43B H 0.8801 0.4767 0.2644 0.125 Uiso 1 1 calc R U . . .
C44 C 0.7625(7) 0.5206(10) 0.3374(7) 0.092(4) Uani 1 1 d . . . . .
H44A H 0.7431 0.4721 0.3633 0.110 Uiso 1 1 calc R U . . .
H44B H 0.7899 0.5795 0.3672 0.110 Uiso 1 1 calc R U . . .
C45 C 0.7033(9) 0.5683(14) 0.2809(9) 0.147(7) Uani 1 1 d . . . . .
H45A H 0.6720 0.6099 0.2978 0.220 Uiso 1 1 calc R U . . .
H45B H 0.7226 0.6169 0.2557 0.220 Uiso 1 1 calc R U . . .
H45C H 0.6759 0.5097 0.2518 0.220 Uiso 1 1 calc R U . . .
Al1 Al 0.70552(15) 0.8200(2) 0.48876(16) 0.0609(8) Uani 1 1 d . . . . .
Al2 Al 0.79428(14) 0.3100(2) 0.28386(14) 0.0539(7) Uani 1 1 d . . . . .
Cl1 Cl 0.7836(2) 0.8381(3) 0.5859(2) 0.1199(14) Uani 1 1 d . . . . .
Cl2 Cl 0.75257(17) 0.7701(2) 0.42054(19) 0.0932(11) Uani 1 1 d . . . . .
Cl3 Cl 0.72806(14) 0.2595(2) 0.33531(15) 0.0723(8) Uani 1 1 d . . . . .
Cl4 Cl 0.73484(17) 0.3278(3) 0.18029(14) 0.0894(10) Uani 1 1 d . . . . .
N1 N 0.6285(4) 0.7391(5) 0.4810(3) 0.0481(17) Uani 1 1 d . . . . .
N2 N 0.8752(4) 0.2320(6) 0.3047(4) 0.0513(17) Uani 1 1 d . . . . .
O1 O 0.6820(4) 0.9672(5) 0.4659(4) 0.0709(19) Uani 1 1 d . . . . .
O2 O 0.8110(3) 0.4563(5) 0.3119(3) 0.0609(16) Uani 1 1 d . . . . .
Si1 Si 0.57601(15) 0.7567(2) 0.52883(14) 0.0598(7) Uani 1 1 d . . . . .
Si2 Si 0.93706(14) 0.2260(2) 0.26587(14) 0.0555(7) Uani 1 1 d . . . . .

loop_
_atom_site_aniso_label
_atom_site_aniso_U_11
_atom_site_aniso_U_22
_atom_site_aniso_U_33
_atom_site_aniso_U_23
_atom_site_aniso_U_13
_atom_site_aniso_U_12
C1 0.054(5) 0.028(4) 0.062(6) 0.003(4) 0.030(4) 0.009(4)
C2 0.052(5) 0.060(6) 0.063(6) -0.013(5) 0.014(5) 0.013(5)
C3 0.085(8) 0.082(8) 0.068(7) -0.011(6) 0.004(6) 0.029(7)
C4 0.074(9) 0.175(16) 0.118(12) -0.027(11) 0.000(8) 0.042(10)
C5 0.141(12) 0.088(9) 0.062(7) 0.003(6) 0.014(8) 0.038(8)
C6 0.064(6) 0.062(6) 0.084(7) -0.021(6) 0.012(6) 0.006(5)
C7 0.079(7) 0.053(6) 0.082(8) -0.026(5) 0.027(6) -0.008(5)
C8 0.068(6) 0.035(5) 0.080(7) -0.001(4) 0.038(6) 0.002(4)
C9 0.060(5) 0.035(4) 0.066(6) 0.006(4) 0.031(5) 0.010(4)
C10 0.075(6) 0.040(5) 0.063(6) 0.009(4) 0.025(5) 0.014(4)
C11 0.138(11) 0.068(7) 0.075(7) 0.012(6) 0.050(7) 0.010(7)
C12 0.064(7) 0.089(8) 0.101(9) 0.005(7) 0.026(6) 0.023(6)
C13 0.138(8) 0.070(5) 0.128(8) 0.016(5) 0.090(7) 0.023(5)
C14 0.138(8) 0.070(5) 0.128(8) 0.016(5) 0.090(7) 0.023(5)
C15 0.065(6) 0.037(5) 0.071(6) -0.005(4) 0.037(5) 0.001(4)
C16 0.057(6) 0.043(5) 0.077(7) -0.007(5) 0.029(5) 0.001(4)
C17 0.060(6) 0.044(5) 0.078(7) -0.003(5) 0.028(5) 0.003(4)
C18 0.164(11) 0.083(7) 0.146(10) 0.012(7) 0.059(8) -0.022(7)
C19 0.232(15) 0.063(6) 0.121(9) 0.003(6) 0.080(10) 0.009(8)
C20 0.232(15) 0.063(6) 0.121(9) 0.003(6) 0.080(10) 0.009(8)
C21 0.164(11) 0.083(7) 0.146(10) 0.012(7) 0.059(8) -0.022(7)
C22 0.037(4) 0.061(6) 0.065(6) 0.003(5) 0.024(4) 0.003(4)
C23 0.043(5) 0.069(6) 0.068(6) 0.008(5) 0.019(5) 0.002(5)
C24 0.066(6) 0.063(6) 0.066(6) -0.003(5) 0.029(5) -0.001(5)
C25 0.096(9) 0.091(9) 0.099(9) -0.014(7) 0.040(7) 0.013(7)
C26 0.077(8) 0.075(8) 0.090(8) -0.015(6) 0.014(6) -0.005(6)
C27 0.055(6) 0.087(8) 0.063(6) 0.011(6) 0.023(5) 0.004(5)
C28 0.072(7) 0.071(7) 0.082(8) 0.019(6) 0.029(6) 0.005(6)
C29 0.068(7) 0.057(6) 0.107(9) 0.012(6) 0.047(7) 0.002(5)
C30 0.048(5) 0.052(5) 0.077(7) 0.006(5) 0.029(5) 0.001(4)
C31 0.072(7) 0.061(6) 0.086(8) -0.001(5) 0.044(6) -0.012(5)
C32 0.076(7) 0.058(6) 0.089(8) -0.010(5) 0.040(6) -0.016(5)
C33 0.120(11) 0.103(10) 0.117(11) -0.033(8) 0.060(9) 0.021(9)
C42 0.149(14) 0.121(12) 0.134(13) -0.033(10) 0.074(11) -0.046(11)
C43 0.116(10) 0.098(10) 0.112(10) -0.007(8) 0.058(9) -0.042(9)
C44 0.118(10) 0.060(7) 0.115(10) -0.002(7) 0.064(9) 0.010(7)
C45 0.141(14) 0.135(14) 0.172(16) 0.069(12) 0.067(12) 0.090(12)
Al1 0.0546(17) 0.0372(14) 0.090(2) 0.0001(14) 0.0261(15) 0.0003(12)
Al2 0.0525(16) 0.0523(15) 0.0613(17) 0.0004(13) 0.0259(13) 0.0054(12)
Cl1 0.102(2) 0.081(2) 0.128(3) -0.005(2) -0.016(2) -0.0169(19)
Cl2 0.099(2) 0.0516(15) 0.167(3) 0.0061(17) 0.093(2) 0.0006(14)
Cl3 0.0653(15) 0.0597(15) 0.108(2) 0.0091(14) 0.0506(15) 0.0054(12)
Cl4 0.087(2) 0.105(2) 0.0683(17) -0.0010(16) 0.0201(15) 0.0273(17)
N1 0.050(4) 0.037(4) 0.059(4) -0.001(3) 0.022(3) 0.006(3)
N2 0.048(4) 0.049(4) 0.062(5) 0.007(4) 0.028(4) 0.003(3)
O1 0.075(4) 0.040(3) 0.107(6) 0.000(4) 0.043(4) 0.001(3)
O2 0.070(4) 0.045(3) 0.080(4) 0.007(3) 0.041(4) 0.005(3)
Si1 0.0785(18) 0.0376(13) 0.0784(18) 0.0052(12) 0.0466(15) 0.0094(12)
Si2 0.0553(15) 0.0473(14) 0.0745(18) 0.0011(12) 0.0364(13) 0.0006(12)

loop_
_atom_type_symbol
_atom_type_description
_atom_type_scat_dispersion_real
_atom_type_scat_dispersion_imag
_atom_type_scat_source
C C 0.0033 0.0016 'International Tables Vol C Tables 4.2.6.8 and 6.1.1.4'
H H 0.0000 0.0000 'International Tables Vol C Tables 4.2.6.8 and 6.1.1.4'
Al Al 0.0645 0.0514 'International Tables Vol C Tables 4.2.6.8 and 6.1.1.4'
Cl Cl 0.1484 0.1585 'International Tables Vol C Tables 4.2.6.8 and 6.1.1.4'
N N 0.0061 0.0033 'International Tables Vol C Tables 4.2.6.8 and 6.1.1.4'
O O 0.0106 0.0060 'International Tables Vol C Tables 4.2.6.8 and 6.1.1.4'
Si Si 0.0817 0.0704 'International Tables Vol C Tables 4.2.6.8 and 6.1.1.4'

loop_
_geom_angle_atom_site_label_1
_geom_angle_atom_site_label_2
_geom_angle_atom_site_label_3
_geom_angle
_geom_angle_site_symmetry_1
_geom_angle_site_symmetry_3
_geom_angle_publ_flag
C9 C1 C2 118.2(8) . . ?
C9 C1 N1 121.6(7) . . ?
C2 C1 N1 120.2(7) . . ?
C6 C2 C1 120.0(9) . . ?
C6 C2 C3 117.3(9) . . ?
C1 C2 C3 122.8(8) . . ?
C5 C3 C2 110.3(10) . . ?
C5 C3 C4 111.6(11) . . ?
C2 C3 C4 113.5(12) . . ?
C5 C3 H3 107.0 . . ?
C2 C3 H3 107.0 . . ?
C4 C3 H3 107.0 . . ?
C3 C4 H4A 109.5 . . ?
C3 C4 H4B 109.5 . . ?
H4A C4 H4B 109.5 . . ?
C3 C4 H4C 109.5 . . ?
H4A C4 H4C 109.5 . . ?
H4B C4 H4C 109.5 . . ?
C3 C5 H5A 109.5 . . ?
C3 C5 H5B 109.5 . . ?
H5A C5 H5B 109.5 . . ?
C3 C5 H5C 109.5 . . ?
H5A C5 H5C 109.5 . . ?
H5B C5 H5C 109.5 . . ?
C2 C6 C7 119.6(10) . . ?
C2 C6 H6 120.2 . . ?
C7 C6 H6 120.2 . . ?
C8 C7 C6 119.8(9) . . ?
C8 C7 H7 120.1 . . ?
C6 C7 H7 120.1 . . ?
C9 C8 C7 122.3(9) . . ?
C9 C8 H8 118.9 . . ?
C7 C8 H8 118.9 . . ?
C8 C9 C1 120.0(8) . . ?
C8 C9 C10 118.6(8) . . ?
C1 C9 C10 121.4(8) . . ?
C11 C10 C12 111.3(9) . . ?
C11 C10 C9 111.3(9) . . ?
C12 C10 C9 110.7(8) . . ?
C11 C10 H10 107.8 . . ?
C12 C10 H10 107.8 . . ?
C9 C10 H10 107.8 . . ?
C10 C11 H11A 109.5 . . ?
C10 C11 H11B 109.5 . . ?
H11A C11 H11B 109.5 . . ?
C10 C11 H11C 109.5 . . ?
H11A C11 H11C 109.5 . . ?
H11B C11 H11C 109.5 . . ?
C10 C12 H12A 109.5 . . ?
C10 C12 H12B 109.5 . . ?
H12A C12 H12B 109.5 . . ?
C10 C12 H12C 109.5 . . ?
H12A C12 H12C 109.5 . . ?
H12B C12 H12C 109.5 . . ?
Si1 C13 H13A 109.5 . . ?
Si1 C13 H13B 109.5 . . ?
H13A C13 H13B 109.5 . . ?
Si1 C13 H13C 109.5 . . ?
H13A C13 H13C 109.5 . . ?
H13B C13 H13C 109.5 . . ?
Si1 C14 H14A 109.5 . . ?
Si1 C14 H14B 109.5 . . ?
H14A C14 H14B 109.5 . . ?
Si1 C14 H14C 109.5 . . ?
H14A C14 H14C 109.5 . . ?
H14B C14 H14C 109.5 . . ?
C16 C15 C17 116.9(8) . . ?
C16 C15 Si1 121.0(7) . . ?
C17 C15 Si1 122.0(7) . . ?
C15 C16 C17 122.2(9) . 3_676 ?
C15 C16 H16 118.9 . . ?
C17 C16 H16 118.9 3_676 . ?
C15 C17 C16 120.9(9) . 3_676 ?
C15 C17 H17 119.6 . . ?
C16 C17 H17 119.6 3_676 . ?
C19 C18 H18A 109.5 . . ?
C19 C18 H18B 109.5 . . ?
H18A C18 H18B 109.5 . . ?
C19 C18 H18C 109.5 . . ?
H18A C18 H18C 109.5 . . ?
H18B C18 H18C 109.5 . . ?
C18 C19 O1 115.8(14) . . ?
C18 C19 H19A 108.3 . . ?
O1 C19 H19A 108.3 . . ?
C18 C19 H19B 108.3 . . ?
O1 C19 H19B 108.3 . . ?
H19A C19 H19B 107.4 . . ?
C21 C20 O1 119.7(14) . . ?
C21 C20 H20A 107.4 . . ?
O1 C20 H20A 107.4 . . ?
C21 C20 H20B 107.4 . . ?
O1 C20 H20B 107.4 . . ?
H20A C20 H20B 106.9 . . ?
C20 C21 H21A 109.5 . . ?
C20 C21 H21B 109.5 . . ?
H21A C21 H21B 109.5 . . ?
C20 C21 H21C 109.5 . . ?
H21A C21 H21C 109.5 . . ?
H21B C21 H21C 109.5 . . ?
C30 C22 C23 120.3(9) . . ?
C30 C22 N2 120.5(8) . . ?
C23 C22 N2 119.1(8) . . ?
C22 C23 C27 119.6(9) . . ?
C22 C23 C24 124.0(9) . . ?
C27 C23 C24 116.3(9) . . ?
C23 C24 C25 112.2(9) . . ?
C23 C24 C26 112.4(8) . . ?
C25 C24 C26 110.6(9) . . ?
C23 C24 H24 107.1 . . ?
C25 C24 H24 107.1 . . ?
C26 C24 H24 107.1 . . ?
C24 C25 H25A 109.5 . . ?
C24 C25 H25B 109.5 . . ?
H25A C25 H25B 109.5 . . ?
C24 C25 H25C 109.5 . . ?
H25A C25 H25C 109.5 . . ?
H25B C25 H25C 109.5 . . ?
C24 C26 H26A 109.5 . . ?
C24 C26 H26B 109.5 . . ?
H26A C26 H26B 109.5 . . ?
C24 C26 H26C 109.5 . . ?
H26A C26 H26C 109.5 . . ?
H26B C26 H26C 109.5 . . ?
C28 C27 C23 120.0(10) . . ?
C28 C27 H27 120.0 . . ?
C23 C27 H27 120.0 . . ?
C27 C28 C29 118.1(10) . . ?
C27 C28 H28 120.9 . . ?
C29 C28 H28 120.9 . . ?
C30 C29 C28 123.3(10) . . ?
C30 C29 H29 118.3 . . ?
C28 C29 H29 118.3 . . ?
C29 C30 C22 118.6(10) . . ?
C29 C30 C31 117.1(9) . . ?
C22 C30 C31 124.3(9) . . ?
C32 C31 C30 113.4(8) . . ?
C32 C31 C33 108.3(9) . . ?
C30 C31 C33 112.9(10) . . ?
C32 C31 H31 107.3 . . ?
C30 C31 H31 107.3 . . ?
C33 C31 H31 107.3 . . ?
C31 C32 H32A 109.5 . . ?
C31 C32 H32B 109.5 . . ?
H32A C32 H32B 109.5 . . ?
C31 C32 H32C 109.5 . . ?
H32A C32 H32C 109.5 . . ?
H32B C32 H32C 109.5 . . ?
C31 C33 H33A 109.5 . . ?
C31 C33 H33B 109.5 . . ?
H33A C33 H33B 109.5 . . ?
C31 C33 H33C 109.5 . . ?
H33A C33 H33C 109.5 . . ?
H33B C33 H33C 109.5 . . ?
Si2 C34 H34A 109.5 . . ?
Si2 C34 H34B 109.5 . . ?
H34A C34 H34B 109.5 . . ?
Si2 C34 H34C 109.5 . . ?
H34A C34 H34C 109.5 . . ?
H34B C34 H34C 109.5 . . ?
Si2 C35 H35A 109.5 . . ?
Si2 C35 H35B 109.5 . . ?
H35A C35 H35B 109.5 . . ?
Si2 C35 H35C 109.5 . . ?
H35A C35 H35C 109.5 . . ?
H35B C35 H35C 109.5 . . ?
C37 C36 C41 112.6(17) . . ?
C37 C36 Si2 126.2(14) . . ?
C41 C36 Si2 121.2(14) . . ?
C38 C37 C36 124.9(18) . . ?
C38 C37 H37 117.5 . . ?
C36 C37 H37 117.5 . . ?
C37 C38 C39 123.0(19) . . ?
C37 C38 H38 118.5 . . ?
C39 C38 H38 118.5 . . ?
C40 C39 C38 111.8(18) . . ?
C40 C39 Si2 121.1(15) . 2_755 ?
C38 C39 Si2 126.4(14) . 2_755 ?
C41 C40 C39 124(2) . . ?
C41 C40 H40 118.0 . . ?
C39 C40 H40 118.0 . . ?
C40 C41 C36 123.5(19) . . ?
C40 C41 H41 118.3 . . ?
C36 C41 H41 118.3 . . ?
Si2 C34A H34D 109.5 . . ?
Si2 C34A H34E 109.5 . . ?
H34D C34A H34E 109.5 . . ?
Si2 C34A H34F 109.5 . . ?
H34D C34A H34F 109.5 . . ?
H34E C34A H34F 109.5 . . ?
Si2 C35A H35D 109.5 . . ?
Si2 C35A H35E 109.5 . . ?
H35D C35A H35E 109.5 . . ?
Si2 C35A H35F 109.5 . . ?
H35D C35A H35F 109.5 . . ?
H35E C35A H35F 109.5 . . ?
C43 C42 H42A 109.5 . . ?
C43 C42 H42B 109.5 . . ?
H42A C42 H42B 109.5 . . ?
C43 C42 H42C 109.5 . . ?
H42A C42 H42C 109.5 . . ?
H42B C42 H42C 109.5 . . ?
O2 C43 C42 111.4(11) . . ?
O2 C43 H43A 109.4 . . ?
C42 C43 H43A 109.4 . . ?
O2 C43 H43B 109.4 . . ?
C42 C43 H43B 109.4 . . ?
H43A C43 H43B 108.0 . . ?
C45 C44 O2 109.9(11) . . ?
C45 C44 H44A 109.7 . . ?
O2 C44 H44A 109.7 . . ?
C45 C44 H44B 109.7 . . ?
O2 C44 H44B 109.7 . . ?
H44A C44 H44B 108.2 . . ?
C44 C45 H45A 109.5 . . ?
C44 C45 H45B 109.5 . . ?
H45A C45 H45B 109.5 . . ?
C44 C45 H45C 109.5 . . ?
H45A C45 H45C 109.5 . . ?
H45B C45 H45C 109.5 . . ?
N1 Al1 O1 112.2(3) . . ?
N1 Al1 Cl2 111.6(3) . . ?
O1 Al1 Cl2 103.2(3) . . ?
N1 Al1 Cl1 116.8(3) . . ?
O1 Al1 Cl1 100.5(3) . . ?
Cl2 Al1 Cl1 111.1(2) . . ?
N2 Al2 O2 112.8(3) . . ?
N2 Al2 Cl3 113.6(3) . . ?
O2 Al2 Cl3 100.5(2) . . ?
N2 Al2 Cl4 115.3(3) . . ?
O2 Al2 Cl4 101.9(2) . . ?
Cl3 Al2 Cl4 111.20(17) . . ?
C1 N1 Si1 116.5(5) . . ?
C1 N1 Al1 117.7(5) . . ?
Si1 N1 Al1 124.6(4) . . ?
C22 N2 Si2 115.7(5) . . ?
C22 N2 Al2 113.8(5) . . ?
Si2 N2 Al2 130.2(4) . . ?
C20 O1 C19 117.0(9) . . ?
C20 O1 Al1 119.7(8) . . ?
C19 O1 Al1 123.1(8) . . ?
C43 O2 C44 113.9(9) . . ?
C43 O2 Al2 118.0(7) . . ?
C44 O2 Al2 123.5(6) . . ?
N1 Si1 C13 110.6(5) . . ?
N1 Si1 C14 112.1(5) . . ?
C13 Si1 C14 110.6(6) . . ?
N1 Si1 C15 109.4(4) . . ?
C13 Si1 C15 107.2(5) . . ?
C14 Si1 C15 106.6(5) . . ?
C34A Si2 N2 113.9(8) . . ?
N2 Si2 C35 110.1(7) . . ?
C34A Si2 C35A 112.3(11) . . ?
N2 Si2 C35A 109.7(9) . . ?
N2 Si2 C36 112.8(6) . . ?
N2 Si2 C34 111.1(6) . . ?
C35 Si2 C34 111.5(9) . . ?
N2 Si2 C39 112.9(6) . 2_745 ?
C36 Si2 C39 132.8(8) . 2_745 ?

loop_
_geom_bond_atom_site_label_1
_geom_bond_atom_site_label_2
_geom_bond_distance
_geom_bond_site_symmetry_2
_geom_bond_publ_flag
C1 C9 1.417(11) . ?
C1 C2 1.427(12) . ?
C1 N1 1.452(10) . ?
C2 C6 1.399(13) . ?
C2 C3 1.513(14) . ?
C3 C5 1.512(18) . ?
C3 C4 1.541(17) . ?
C3 H3 1.0000 . ?
C4 H4A 0.9800 . ?
C4 H4B 0.9800 . ?
C4 H4C 0.9800 . ?
C5 H5A 0.9800 . ?
C5 H5B 0.9800 . ?
C5 H5C 0.9800 . ?
C6 C7 1.403(15) . ?
C6 H6 0.9500 . ?
C7 C8 1.366(14) . ?
C7 H7 0.9500 . ?
C8 C9 1.366(12) . ?
C8 H8 0.9500 . ?
C9 C10 1.540(13) . ?
C10 C11 1.513(14) . ?
C10 C12 1.534(14) . ?
C10 H10 1.0000 . ?
C11 H11A 0.9800 . ?
C11 H11B 0.9800 . ?
C11 H11C 0.9800 . ?
C12 H12A 0.9800 . ?
C12 H12B 0.9800 . ?
C12 H12C 0.9800 . ?
C13 Si1 1.849(14) . ?
C13 H13A 0.9800 . ?
C13 H13B 0.9800 . ?
C13 H13C 0.9800 . ?
C14 Si1 1.866(14) . ?
C14 H14A 0.9800 . ?
C14 H14B 0.9800 . ?
C14 H14C 0.9800 . ?
C15 C16 1.383(13) . ?
C15 C17 1.400(13) . ?
C15 Si1 1.873(9) . ?
C16 C17 1.409(12) 3_676 ?
C16 H16 0.9500 . ?
C17 C16 1.409(12) 3_676 ?
C17 H17 0.9500 . ?
C18 C19 1.31(2) . ?
C18 H18A 0.9800 . ?
C18 H18B 0.9800 . ?
C18 H18C 0.9800 . ?
C19 O1 1.578(16) . ?
C19 H19A 0.9900 . ?
C19 H19B 0.9900 . ?
C20 C21 1.39(2) . ?
C20 O1 1.395(17) . ?
C20 H20A 0.9900 . ?
C20 H20B 0.9900 . ?
C21 H21A 0.9800 . ?
C21 H21B 0.9800 . ?
C21 H21C 0.9800 . ?
C22 C30 1.394(13) . ?
C22 C23 1.395(13) . ?
C22 N2 1.476(11) . ?
C23 C27 1.414(13) . ?
C23 C24 1.521(14) . ?
C24 C25 1.526(14) . ?
C24 C26 1.527(14) . ?
C24 H24 1.0000 . ?
C25 H25A 0.9800 . ?
C25 H25B 0.9800 . ?
C25 H25C 0.9800 . ?
C26 H26A 0.9800 . ?
C26 H26B 0.9800 . ?
C26 H26C 0.9800 . ?
C27 C28 1.386(15) . ?
C27 H27 0.9500 . ?
C28 C29 1.392(15) . ?
C28 H28 0.9500 . ?
C29 C30 1.365(14) . ?
C29 H29 0.9500 . ?
C30 C31 1.512(14) . ?
C31 C32 1.504(13) . ?
C31 C33 1.523(15) . ?
C31 H31 1.0000 . ?
C32 H32A 0.9800 . ?
C32 H32B 0.9800 . ?
C32 H32C 0.9800 . ?
C33 H33A 0.9800 . ?
C33 H33B 0.9800 . ?
C33 H33C 0.9800 . ?
C34 Si2 1.917(17) . ?
C34 H34A 0.9800 . ?
C34 H34B 0.9800 . ?
C34 H34C 0.9800 . ?
C35 Si2 1.783(19) . ?
C35 H35A 0.9800 . ?
C35 H35B 0.9800 . ?
C35 H35C 0.9800 . ?
C36 C37 1.41(2) . ?
C36 C41 1.41(3) . ?
C36 Si2 1.916(19) . ?
C37 C38 1.34(3) . ?
C37 H37 0.9500 . ?
C38 C39 1.44(3) . ?
C38 H38 0.9500 . ?
C39 C40 1.43(3) . ?
C39 Si2 1.920(19) 2_755 ?
C40 C41 1.35(3) . ?
C40 H40 0.9500 . ?
C41 H41 0.9500 . ?
C34A Si2 1.74(2) . ?
C34A H34D 0.9800 . ?
C34A H34E 0.9800 . ?
C34A H34F 0.9800 . ?
C35A Si2 1.85(3) . ?
C35A H35D 0.9800 . ?
C35A H35E 0.9800 . ?
C35A H35F 0.9800 . ?
C42 C43 1.495(18) . ?
C42 H42A 0.9800 . ?
C42 H42B 0.9800 . ?
C42 H42C 0.9800 . ?
C43 O2 1.470(13) . ?
C43 H43A 0.9900 . ?
C43 H43B 0.9900 . ?
C44 C45 1.478(18) . ?
C44 O2 1.507(12) . ?
C44 H44A 0.9900 . ?
C44 H44B 0.9900 . ?
C45 H45A 0.9800 . ?
C45 H45B 0.9800 . ?
C45 H45C 0.9800 . ?
Al1 N1 1.797(7) . ?
Al1 O1 1.883(7) . ?
Al1 Cl2 2.114(4) . ?
Al1 Cl1 2.121(5) . ?
Al2 N2 1.798(7) . ?
Al2 O2 1.882(7) . ?
Al2 Cl3 2.118(4) . ?
Al2 Cl4 2.124(4) . ?
N1 Si1 1.742(7) . ?
N2 Si2 1.742(7) . ?
Si2 C39 1.920(19) 2_745 ?
